data_7127283
loop_
_publ_author_name
'Chen, Yu'
'Quan, Yangjian'
'Xie, Zuowei'

_publ_section_title
;
 8-Aminoquinoline as a bidentate traceless directing group for
 Cu-catalyzed selective B(4,5)-H disulfenylation of <i>o</i>-carboranes.
;
_journal_issue 85
_journal_name_full 'Chemical communications (Cambridge, England)'
_journal_page_first 12997
_journal_page_last 13000
_journal_paper_doi 10.1039/d0cc05207h
_journal_volume 56
_journal_year 2020
_chemical_formula_sum 'C5 H18 B10 S2'
_chemical_formula_weight 250.41
_space_group_crystal_system orthorhombic
_space_group_IT_number 62
_space_group_name_Hall '-P 2ac 2n'
_space_group_name_H-M_alt 'P n m a'
_atom_sites_solution_hydrogens geom
_audit_creation_method SHELXL-2014/6
_audit_update_record
;
2020-07-22 deposited with the CCDC.	2020-09-18 downloaded from the CCDC.
;
_cell_angle_alpha 90
_cell_angle_beta 90
_cell_angle_gamma 90
_cell_formula_units_Z 4
_cell_length_a 8.4713(4)
_cell_length_b 13.2354(7)
_cell_length_c 12.3156(6)
_cell_measurement_reflns_used 468
_cell_measurement_temperature 296(2)
_cell_measurement_theta_max 15
_cell_measurement_theta_min 15
_cell_volume 1380.84(12)
_computing_cell_refinement 'BRUKER D8VENTURE DIFFRACTOMETER'
_computing_data_collection 'BRUKER D8VENTURE DIFFRACTOMETER'
_computing_data_reduction 'BRUKER D8VENTURE DIFFRACTOMETER'
_computing_molecular_graphics 'BRUKER SHELXTL'
_computing_publication_material 'BRUKER SHELXTL'
_computing_structure_refinement 'SHELXL-2014/6 (Sheldrick, 2014)'
_diffrn_ambient_temperature 296(2)
_diffrn_measured_fraction_theta_full 0.992
_diffrn_measured_fraction_theta_max 0.992
_diffrn_measurement_device_type 'BRUKER D8VENTURE DIFFRACTOMETER'
_diffrn_measurement_method 'PHI & OMEGA SCAN'
_diffrn_radiation_type MoK\a
_diffrn_radiation_wavelength 0.71073
_diffrn_reflns_av_R_equivalents 0.0206
_diffrn_reflns_av_unetI/netI 0.0136
_diffrn_reflns_Laue_measured_fraction_full 0.992
_diffrn_reflns_Laue_measured_fraction_max 0.992
_diffrn_reflns_limit_h_max 10
_diffrn_reflns_limit_h_min -8
_diffrn_reflns_limit_k_max 15
_diffrn_reflns_limit_k_min -11
_diffrn_reflns_limit_l_max 14
_diffrn_reflns_limit_l_min -13
_diffrn_reflns_number 8311
_diffrn_reflns_point_group_measured_fraction_full 0.992
_diffrn_reflns_point_group_measured_fraction_max 0.992
_diffrn_reflns_theta_full 25.242
_diffrn_reflns_theta_max 25.248
_diffrn_reflns_theta_min 2.259
_exptl_absorpt_coefficient_mu 0.347
_exptl_absorpt_correction_T_max 0.7456
_exptl_absorpt_correction_T_min 0.6394
_exptl_absorpt_correction_type multi-scan
_exptl_crystal_colour colourless
_exptl_crystal_density_diffrn 1.205
_exptl_crystal_description block
_exptl_crystal_F_000 520
_exptl_crystal_size_max 0.500
_exptl_crystal_size_mid 0.400
_exptl_crystal_size_min 0.300
_refine_diff_density_max 0.249
_refine_diff_density_min -0.313
_refine_diff_density_rms 0.050
_refine_ls_extinction_method none
_refine_ls_goodness_of_fit_ref 1.098
_refine_ls_hydrogen_treatment constr
_refine_ls_matrix_type full
_refine_ls_number_parameters 85
_refine_ls_number_reflns 1294
_refine_ls_number_restraints 0
_refine_ls_restrained_S_all 1.098
_refine_ls_R_factor_all 0.0425
_refine_ls_R_factor_gt 0.0378
_refine_ls_shift/su_max 0.000
_refine_ls_shift/su_mean 0.000
_refine_ls_structure_factor_coef Fsqd
_refine_ls_weighting_details 'w=1/[\s^2^(Fo^2^)+(0.0635P)^2^+0.7012P] where P=(Fo^2^+2Fc^2^)/3'
_refine_ls_weighting_scheme calc
_refine_ls_wR_factor_gt 0.1125
_refine_ls_wR_factor_ref 0.1179
_reflns_Friedel_coverage 0.000
_reflns_number_gt 1155
_reflns_number_total 1294
_reflns_threshold_expression 'I > 2\s(I)'
_cod_data_source_file d0cc05207h2.cif
_cod_data_source_block 3q
_cod_depositor_comments 'Adding full bibliography for 7127281--7127288.cif.'
_cod_database_code 7127283
_shelx_space_group_comment
;
The symmetry employed for this shelxl refinement is uniquely defined
by the following loop, which should always be used as a source of
symmetry information in preference to the above space-group names.
They are only intended as comments.
;
_shelx_estimated_absorpt_t_min 0.846
_shelx_estimated_absorpt_t_max 0.903
_shelxl_version_number 2014/6

loop_
_space_group_symop_operation_xyz
'x, y, z'
'-x+1/2, -y, z+1/2'
'-x, y+1/2, -z'
'x+1/2, -y+1/2, -z+1/2'
'-x, -y, -z'
'x-1/2, y, -z-1/2'
'x, -y-1/2, z'
'-x-1/2, y-1/2, z-1/2'

loop_
_atom_site_label
_atom_site_type_symbol
_atom_site_fract_x
_atom_site_fract_y
_atom_site_fract_z
_atom_site_U_iso_or_equiv
_atom_site_adp_type
_atom_site_occupancy
_atom_site_site_symmetry_order
_atom_site_calc_flag
_atom_site_refinement_flags_posn
_atom_site_refinement_flags_adp
_atom_site_refinement_flags_occupancy
_atom_site_disorder_assembly
_atom_site_disorder_group
S1 S 0.06739(6) 0.61907(4) 0.34830(4) 0.0472(2) Uani 1 1 d . . . . .
B3 B 0.4015(2) 0.64126(16) 0.46308(18) 0.0359(5) Uani 1 1 d . . . . .
H3 H 0.4465 0.5716 0.4254 0.043 Uiso 1 1 calc R U . . .
B4 B 0.2028(2) 0.68245(14) 0.44295(16) 0.0308(4) Uani 1 1 d . . . . .
B5 B 0.4637(2) 0.68290(17) 0.59316(18) 0.0388(5) Uani 1 1 d . . . . .
H5 H 0.5492 0.6393 0.6413 0.047 Uiso 1 1 calc R U . . .
B6 B 0.2670(2) 0.64082(16) 0.57308(17) 0.0371(5) Uani 1 1 d . . . . .
H6 H 0.2235 0.5698 0.6084 0.044 Uiso 1 1 calc R U . . .
B7 B 0.1449(3) 0.7500 0.5623(2) 0.0350(6) Uani 1 2 d S T P . .
H7 H 0.0222 0.7500 0.5914 0.042 Uiso 1 2 calc R U P . .
B8 B 0.3058(4) 0.7500 0.6546(2) 0.0403(7) Uani 1 2 d S T P . .
H8 H 0.2875 0.7500 0.7431 0.048 Uiso 1 2 calc R U P . .
C1 C 0.3622(3) 0.7500 0.39474(19) 0.0303(5) Uani 1 2 d S T P . .
H1 H 0.3846 0.7500 0.3068 0.036 Uiso 1 2 calc R U P . .
C2 C 0.5110(3) 0.7500 0.4800(2) 0.0353(6) Uani 1 2 d S T P . .
C11 C 0.6775(3) 0.7500 0.4339(3) 0.0563(8) Uani 1 2 d S T P . .
H11A H 0.7524 0.7500 0.4924 0.084 Uiso 1 2 calc R U P . .
H11B H 0.6926 0.6908 0.3901 0.084 Uiso 0.5 1 calc R U P . .
H11C H 0.6926 0.8092 0.3901 0.084 Uiso 0.5 1 calc R U P . .
C12 C 0.1317(3) 0.48986(18) 0.3506(2) 0.0670(7) Uani 1 1 d . . . . .
H12A H 0.0667 0.4505 0.3027 0.100 Uiso 1 1 calc R U . . .
H12B H 0.2396 0.4861 0.3271 0.100 Uiso 1 1 calc R U . . .
H12C H 0.1233 0.4638 0.4231 0.100 Uiso 1 1 calc R U . . .

loop_
_atom_site_aniso_label
_atom_site_aniso_U_11
_atom_site_aniso_U_22
_atom_site_aniso_U_33
_atom_site_aniso_U_23
_atom_site_aniso_U_13
_atom_site_aniso_U_12
S1 0.0446(4) 0.0406(4) 0.0563(4) -0.0044(2) -0.0193(2) -0.0051(2)
B3 0.0319(10) 0.0343(10) 0.0415(11) -0.0011(9) -0.0037(8) 0.0045(8)
B4 0.0264(9) 0.0290(9) 0.0369(10) 0.0004(8) -0.0022(8) -0.0006(7)
B5 0.0328(10) 0.0443(12) 0.0393(11) 0.0045(9) -0.0073(8) 0.0027(9)
B6 0.0347(10) 0.0390(10) 0.0375(11) 0.0087(9) -0.0029(8) -0.0028(9)
B7 0.0290(14) 0.0427(15) 0.0333(14) 0.000 0.0027(11) 0.000
B8 0.0382(16) 0.0539(19) 0.0288(14) 0.000 -0.0012(12) 0.000
C1 0.0254(12) 0.0353(12) 0.0304(12) 0.000 -0.0004(10) 0.000
C2 0.0229(11) 0.0436(14) 0.0394(14) 0.000 -0.0032(10) 0.000
C11 0.0246(13) 0.082(2) 0.062(2) 0.000 0.0059(13) 0.000
C12 0.0640(15) 0.0456(13) 0.0912(19) -0.0274(12) -0.0107(12) 0.0011(12)

loop_
_atom_type_symbol
_atom_type_description
_atom_type_scat_dispersion_real
_atom_type_scat_dispersion_imag
_atom_type_scat_source
C C 0.0033 0.0016 'International Tables Vol C Tables 4.2.6.8 and 6.1.1.4'
H H 0.0000 0.0000 'International Tables Vol C Tables 4.2.6.8 and 6.1.1.4'
B B 0.0013 0.0007 'International Tables Vol C Tables 4.2.6.8 and 6.1.1.4'
S S 0.1246 0.1234 'International Tables Vol C Tables 4.2.6.8 and 6.1.1.4'

loop_
_geom_angle_atom_site_label_1
_geom_angle_atom_site_label_2
_geom_angle_atom_site_label_3
_geom_angle
_geom_angle_site_symmetry_1
_geom_angle_site_symmetry_3
_geom_angle_publ_flag
C12 S1 B4 103.61(10) . . ?
C1 B3 C2 57.22(12) . . ?
C1 B3 B6 104.81(15) . . ?
C2 B3 B6 104.86(16) . . ?
C1 B3 B5 104.02(15) . . ?
C2 B3 B5 58.15(13) . . ?
B6 B3 B5 60.06(12) . . ?
C1 B3 B4 59.24(12) . . ?
C2 B3 B4 105.58(14) . . ?
B6 B3 B4 60.05(11) . . ?
B5 B3 B4 108.07(14) . . ?
C1 B4 B6 103.37(14) . . ?
C1 B4 B3 57.88(10) . . ?
B6 B4 B3 59.52(11) . . ?
C1 B4 B4 58.78(7) . 7_575 ?
B6 B4 B4 108.03(9) . 7_575 ?
B3 B4 B4 107.76(9) . 7_575 ?
C1 B4 B7 103.79(13) . . ?
B6 B4 B7 59.91(12) . . ?
B3 B4 B7 107.26(15) . . ?
B4 B4 B7 60.01(7) 7_575 . ?
C1 B4 S1 120.46(14) . . ?
B6 B4 S1 128.35(13) . . ?
B3 B4 S1 122.47(12) . . ?
B4 B4 S1 117.15(6) 7_575 . ?
B7 B4 S1 125.31(14) . . ?
C2 B5 B6 105.72(15) . . ?
C2 B5 B3 59.47(12) . . ?
B6 B5 B3 59.86(12) . . ?
C2 B5 B8 105.41(15) . . ?
B6 B5 B8 60.59(12) . . ?
B3 B5 B8 108.48(16) . . ?
C2 B5 B5 58.52(9) . 7_575 ?
B6 B5 B5 108.30(10) . 7_575 ?
B3 B5 B5 108.10(10) . 7_575 ?
B8 B5 B5 59.97(9) . 7_575 ?
B3 B6 B5 60.08(12) . . ?
B3 B6 B4 60.43(11) . . ?
B5 B6 B4 108.38(14) . . ?
B3 B6 B7 108.29(16) . . ?
B5 B6 B7 107.51(15) . . ?
B4 B6 B7 60.30(13) . . ?
B3 B6 B8 107.97(17) . . ?
B5 B6 B8 59.74(14) . . ?
B4 B6 B8 108.14(14) . . ?
B7 B6 B8 59.58(14) . . ?
B8 B7 B6 60.44(11) . . ?
B8 B7 B6 60.44(11) . 7_575 ?
B6 B7 B6 108.4(2) . 7_575 ?
B8 B7 B4 108.42(17) . 7_575 ?
B6 B7 B4 107.90(17) . 7_575 ?
B6 B7 B4 59.79(11) 7_575 7_575 ?
B8 B7 B4 108.42(17) . . ?
B6 B7 B4 59.79(11) . . ?
B6 B7 B4 107.90(17) 7_575 . ?
B4 B7 B4 59.97(15) 7_575 . ?
B7 B8 B5 107.77(17) . 7_575 ?
B7 B8 B5 107.77(17) . . ?
B5 B8 B5 60.05(18) 7_575 . ?
B7 B8 B6 59.98(11) . 7_575 ?
B5 B8 B6 59.67(12) 7_575 7_575 ?
B5 B8 B6 107.63(18) . 7_575 ?
B7 B8 B6 59.98(11) . . ?
B5 B8 B6 107.63(18) 7_575 . ?
B5 B8 B6 59.67(12) . . ?
B6 B8 B6 107.6(2) 7_575 . ?
C2 C1 B3 62.14(10) . 7_575 ?
C2 C1 B3 62.14(10) . . ?
B3 C1 B3 115.7(2) 7_575 . ?
C2 C1 B4 112.40(16) . . ?
B3 C1 B4 114.94(16) 7_575 . ?
B3 C1 B4 62.88(10) . . ?
C2 C1 B4 112.40(16) . 7_575 ?
B3 C1 B4 62.88(10) 7_575 7_575 ?
B3 C1 B4 114.94(16) . 7_575 ?
B4 C1 B4 62.44(15) . 7_575 ?
C11 C2 C1 118.3(2) . . ?
C11 C2 B5 121.63(18) . 7_575 ?
C1 C2 B5 110.10(16) . 7_575 ?
C11 C2 B5 121.63(18) . . ?
C1 C2 B5 110.10(16) . . ?
B5 C2 B5 62.97(18) 7_575 . ?
C11 C2 B3 116.98(12) . 7_575 ?
C1 C2 B3 60.64(10) . 7_575 ?
B5 C2 B3 62.39(11) 7_575 7_575 ?
B5 C2 B3 114.09(17) . 7_575 ?
C11 C2 B3 116.98(12) . . ?
C1 C2 B3 60.64(10) . . ?
B5 C2 B3 114.09(17) 7_575 . ?
B5 C2 B3 62.39(11) . . ?
B3 C2 B3 113.14(19) 7_575 . ?

loop_
_geom_bond_atom_site_label_1
_geom_bond_atom_site_label_2
_geom_bond_distance
_geom_bond_site_symmetry_2
_geom_bond_publ_flag
S1 C12 1.795(2) . ?
S1 B4 1.8382(19) . ?
B3 C1 1.700(2) . ?
B3 C2 1.724(2) . ?
B3 B6 1.770(3) . ?
B3 B5 1.774(3) . ?
B3 B4 1.787(3) . ?
B4 C1 1.725(3) . ?
B4 B6 1.780(3) . ?
B4 B4 1.788(4) 7_575 ?
B4 B7 1.789(3) . ?
B5 C2 1.701(3) . ?
B5 B6 1.774(3) . ?
B5 B8 1.775(3) . ?
B5 B5 1.776(4) 7_575 ?
B6 B7 1.782(3) . ?
B6 B8 1.790(3) . ?
B7 B8 1.775(4) . ?
B7 B6 1.782(3) 7_575 ?
B7 B4 1.789(3) 7_575 ?
B8 B5 1.775(3) 7_575 ?
B8 B6 1.790(3) 7_575 ?
C1 C2 1.640(3) . ?
C1 B3 1.700(2) 7_575 ?
C1 B4 1.725(3) 7_575 ?
C2 C11 1.521(4) . ?
C2 B5 1.701(3) 7_575 ?
C2 B3 1.724(2) 7_575 ?
